data_7210870
loop_
_publ_author_name
'Xu, Na'
'Yang, Jin'
'He, Yuan-Chun'
'Liu, Ying-Ying'
'Ma, Jian-Fang'

_publ_section_title
;
 Syntheses, structures, luminescent sensor, and magnetism of a series of
 coordination polymers constructed by
 3-carboxy-1-(4&#x2032;-carboxy-benzyl)-2-oxidopyridinium
;
_journal_issue 36
_journal_name_full CrystEngComm
_journal_page_first 7360
_journal_paper_doi 10.1039/c3ce40850g
_journal_volume 15
_journal_year 2013
_chemical_formula_moiety 'C14 H13 Co N O7'
_chemical_formula_sum 'C14 H13 Co N O7'
_chemical_formula_weight 366.18
_chemical_name_systematic
;
 ?
;
_space_group_IT_number 2
_symmetry_cell_setting triclinic
_symmetry_space_group_name_Hall '-P 1'
_symmetry_space_group_name_H-M 'P -1'
_atom_sites_solution_hydrogens geom
_atom_sites_solution_primary direct
_atom_sites_solution_secondary difmap
_audit_creation_method SHELXL-97
_cell_angle_alpha 103.050(12)
_cell_angle_beta 92.105(13)
_cell_angle_gamma 96.701(13)
_cell_formula_units_Z 2
_cell_length_a 4.6970(8)
_cell_length_b 9.9490(14)
_cell_length_c 15.105(2)
_cell_measurement_reflns_used 569
_cell_measurement_temperature 293(2)
_cell_measurement_theta_max 29.1036
_cell_measurement_theta_min 3.8555
_cell_volume 681.48(18)
_computing_cell_refinement CrysAlis
_computing_data_collection 'CrysAlis (Oxford Diffraction, 2006)'
_computing_data_reduction CrysAlis
_computing_structure_refinement 'SHELXL-97 (Sheldrick, 1997)'
_computing_structure_solution 'SHELXS-97 (Sheldrick, 1997)'
_diffrn_ambient_temperature 293(2)
_diffrn_detector_area_resol_mean 10.0
_diffrn_measured_fraction_theta_full 0.993
_diffrn_measured_fraction_theta_max 0.831
_diffrn_measurement_device_type 'Oxford Diffraction Gemini R Ultra'
_diffrn_measurement_method '\w scan'
_diffrn_radiation_monochromator graphite
_diffrn_radiation_source 'fine-focus sealed tube'
_diffrn_radiation_type 'Mo K\a'
_diffrn_radiation_wavelength 0.71069
_diffrn_reflns_av_R_equivalents 0.0473
_diffrn_reflns_av_sigmaI/netI 0.1132
_diffrn_reflns_limit_h_max 5
_diffrn_reflns_limit_h_min -6
_diffrn_reflns_limit_k_max 11
_diffrn_reflns_limit_k_min -13
_diffrn_reflns_limit_l_max 20
_diffrn_reflns_limit_l_min -20
_diffrn_reflns_number 4905
_diffrn_reflns_theta_full 25.00
_diffrn_reflns_theta_max 29.17
_diffrn_reflns_theta_min 3.86
_exptl_absorpt_coefficient_mu 1.299
_exptl_absorpt_correction_T_max 0.8290
_exptl_absorpt_correction_T_min 0.7812
_exptl_absorpt_correction_type multi-scan
_exptl_absorpt_process_details
;
CrysAlis (Oxford Diffraction, 2006)
;
_exptl_crystal_colour pink
_exptl_crystal_density_diffrn 1.785
_exptl_crystal_density_method 'not measured'
_exptl_crystal_description needle
_exptl_crystal_F_000 374
_exptl_crystal_size_max 0.20
_exptl_crystal_size_mid 0.12
_exptl_crystal_size_min 0.11
_refine_diff_density_max 0.508
_refine_diff_density_min -0.455
_refine_diff_density_rms 0.115
_refine_ls_extinction_method none
_refine_ls_goodness_of_fit_ref 1.087
_refine_ls_hydrogen_treatment mixed
_refine_ls_matrix_type full
_refine_ls_number_parameters 224
_refine_ls_number_reflns 3077
_refine_ls_number_restraints 4
_refine_ls_restrained_S_all 1.086
_refine_ls_R_factor_all 0.1116
_refine_ls_R_factor_gt 0.0625
_refine_ls_shift/su_max 0.000
_refine_ls_shift/su_mean 0.000
_refine_ls_structure_factor_coef Fsqd
_refine_ls_weighting_details 'calc w=1/[\s^2^(Fo^2^)+(0.0224P)^2^+0.0000P] where P=(Fo^2^+2Fc^2^)/3'
_refine_ls_weighting_scheme calc
_refine_ls_wR_factor_gt 0.0896
_refine_ls_wR_factor_ref 0.1133
_reflns_number_gt 2023
_reflns_number_total 3077
_reflns_threshold_expression >2\s(I)
_cod_data_source_file c3ce40850g.txt
_cod_data_source_block Compound-1
_cod_original_sg_symbol_Hall '-P 1 '
_cod_original_sg_symbol_H-M P-1
_cod_database_code 7210870

loop_
_symmetry_equiv_pos_as_xyz
'x, y, z'
'-x, -y, -z'

loop_
_atom_site_label
_atom_site_type_symbol
_atom_site_fract_x
_atom_site_fract_y
_atom_site_fract_z
_atom_site_U_iso_or_equiv
_atom_site_adp_type
_atom_site_occupancy
_atom_site_symmetry_multiplicity
_atom_site_calc_flag
_atom_site_refinement_flags
Co1 Co -0.24723(12) 0.11463(6) -0.30001(4) 0.02220(19) Uani 1 1 d .
C1 C 0.4268(8) 0.1889(5) 0.3057(3) 0.0202(10) Uani 1 1 d .
C2 C 0.2416(8) 0.2422(4) 0.3758(3) 0.0204(10) Uani 1 1 d .
C3 C 0.2407(10) 0.3820(5) 0.4043(3) 0.0330(12) Uani 1 1 d .
H3 H 0.1215 0.4151 0.4499 0.040 Uiso 1 1 calc R
C4 C 0.4131(10) 0.4779(5) 0.3674(4) 0.0378(14) Uani 1 1 d .
H4 H 0.4117 0.5732 0.3882 0.045 Uiso 1 1 calc R
C5 C 0.5810(10) 0.4265(5) 0.3007(3) 0.0335(13) Uani 1 1 d .
H5 H 0.6946 0.4879 0.2744 0.040 Uiso 1 1 calc R
C6 C 0.0363(8) 0.1479(5) 0.4167(3) 0.0228(10) Uani 1 1 d .
C7 C 0.7768(9) 0.2429(5) 0.1960(3) 0.0262(11) Uani 1 1 d .
H7A H 0.8236 0.1510 0.1975 0.031 Uiso 1 1 calc R
H7B H 0.9548 0.3059 0.2057 0.031 Uiso 1 1 calc R
C8 C 0.6386(9) 0.2385(4) 0.1042(3) 0.0247(11) Uani 1 1 d .
C9 C 0.3941(9) 0.1463(5) 0.0702(3) 0.0309(12) Uani 1 1 d .
H9 H 0.3070 0.0915 0.1065 0.037 Uiso 1 1 calc R
C10 C 0.2784(9) 0.1350(5) -0.0169(3) 0.0323(12) Uani 1 1 d .
H10 H 0.1113 0.0745 -0.0379 0.039 Uiso 1 1 calc R
C11 C 0.4072(9) 0.2121(4) -0.0731(3) 0.0232(11) Uani 1 1 d .
C12 C 0.6456(10) 0.3059(5) -0.0397(3) 0.0331(12) Uani 1 1 d .
H12 H 0.7325 0.3598 -0.0766 0.040 Uiso 1 1 calc R
C13 C 0.7581(10) 0.3206(5) 0.0490(3) 0.0331(12) Uani 1 1 d .
H13 H 0.9161 0.3866 0.0715 0.040 Uiso 1 1 calc R
C14 C 0.2883(9) 0.1913(4) -0.1692(3) 0.0226(10) Uani 1 1 d .
N1 N 0.5888(7) 0.2890(4) 0.2710(2) 0.0224(9) Uani 1 1 d .
O1 O 0.4562(6) 0.0647(3) 0.2732(2) 0.0273(8) Uani 1 1 d .
O2 O 0.0229(6) 0.0177(3) 0.3905(2) 0.0264(8) Uani 1 1 d .
O3 O -0.1179(6) 0.2062(3) 0.4760(2) 0.0322(9) Uani 1 1 d .
O4 O 0.0324(6) 0.1358(3) -0.1869(2) 0.0289(8) Uani 1 1 d .
O5 O 0.4493(6) 0.2306(3) -0.2269(2) 0.0255(8) Uani 1 1 d .
O1W O 0.0115(7) 0.2832(3) -0.3327(2) 0.0257(7) Uani 1 1 d D
H1A H 0.182(5) 0.265(5) -0.313(3) 0.053(17) Uiso 1 1 d D
H1B H 0.011(9) 0.273(4) -0.3934(8) 0.027(13) Uiso 1 1 d D
O2W O -0.5134(6) 0.1269(3) -0.4127(2) 0.0289(8) Uani 1 1 d D
H2A H -0.674(7) 0.065(5) -0.426(4) 0.070(19) Uiso 1 1 d D
H2B H -0.439(13) 0.138(6) -0.465(2) 0.09(2) Uiso 1 1 d D

loop_
_atom_site_aniso_label
_atom_site_aniso_U_11
_atom_site_aniso_U_22
_atom_site_aniso_U_33
_atom_site_aniso_U_23
_atom_site_aniso_U_13
_atom_site_aniso_U_12
Co1 0.0210(3) 0.0248(3) 0.0210(4) 0.0061(3) 0.0031(3) 0.0015(2)
C1 0.016(2) 0.026(3) 0.017(2) 0.005(2) -0.0024(18) -0.0013(18)
C2 0.018(2) 0.022(2) 0.019(2) 0.0012(19) -0.0018(18) 0.0018(17)
C3 0.035(3) 0.035(3) 0.026(3) 0.002(2) 0.005(2) 0.002(2)
C4 0.048(3) 0.020(3) 0.042(3) 0.002(2) 0.009(3) 0.002(2)
C5 0.038(3) 0.029(3) 0.033(3) 0.008(2) 0.006(2) -0.005(2)
C6 0.019(2) 0.031(3) 0.020(3) 0.011(2) -0.0011(19) 0.0019(19)
C7 0.023(2) 0.035(3) 0.018(3) 0.004(2) 0.004(2) -0.004(2)
C8 0.025(2) 0.028(3) 0.022(3) 0.007(2) 0.006(2) 0.0013(19)
C9 0.026(2) 0.044(3) 0.020(3) 0.009(2) 0.000(2) -0.008(2)
C10 0.026(2) 0.042(3) 0.027(3) 0.010(2) -0.005(2) -0.008(2)
C11 0.026(2) 0.025(3) 0.020(3) 0.006(2) 0.005(2) 0.0037(19)
C12 0.035(3) 0.041(3) 0.024(3) 0.012(2) 0.006(2) -0.003(2)
C13 0.029(3) 0.040(3) 0.027(3) 0.011(2) -0.006(2) -0.011(2)
C14 0.022(2) 0.026(3) 0.021(3) 0.005(2) 0.003(2) 0.0091(19)
N1 0.0242(19) 0.024(2) 0.017(2) 0.0036(16) 0.0017(16) -0.0024(16)
O1 0.0292(17) 0.0217(18) 0.031(2) 0.0051(15) 0.0110(15) 0.0018(13)
O2 0.0286(16) 0.0241(18) 0.0267(19) 0.0069(15) 0.0100(15) 0.0007(13)
O3 0.0345(18) 0.039(2) 0.026(2) 0.0081(16) 0.0177(16) 0.0092(15)
O4 0.0198(16) 0.047(2) 0.0194(18) 0.0096(15) -0.0020(14) -0.0008(14)
O5 0.0264(16) 0.0320(18) 0.0195(18) 0.0076(14) 0.0070(14) 0.0050(13)
O1W 0.0252(18) 0.0285(18) 0.024(2) 0.0077(15) 0.0004(16) 0.0020(14)
O2W 0.0231(17) 0.043(2) 0.0184(19) 0.0061(16) 0.0016(15) -0.0032(15)

loop_
_atom_type_symbol
_atom_type_description
_atom_type_scat_dispersion_real
_atom_type_scat_dispersion_imag
_atom_type_scat_source
C C 0.0033 0.0016 'International Tables Vol C Tables 4.2.6.8 and 6.1.1.4'
H H 0.0000 0.0000 'International Tables Vol C Tables 4.2.6.8 and 6.1.1.4'
N N 0.0061 0.0033 'International Tables Vol C Tables 4.2.6.8 and 6.1.1.4'
O O 0.0106 0.0060 'International Tables Vol C Tables 4.2.6.8 and 6.1.1.4'
Co Co 0.3494 0.9721 'International Tables Vol C Tables 4.2.6.8 and 6.1.1.4'

loop_
_geom_angle_atom_site_label_1
_geom_angle_atom_site_label_2
_geom_angle_atom_site_label_3
_geom_angle
_geom_angle_site_symmetry_1
_geom_angle_site_symmetry_3
O1 Co1 O4 89.53(13) 2 .
O1 Co1 O2 85.52(11) 2 2
O4 Co1 O2 96.38(13) . 2
O1 Co1 O2W 98.80(13) 2 .
O4 Co1 O2W 171.00(13) . .
O2 Co1 O2W 87.71(13) 2 .
O1 Co1 O1W 172.53(12) 2 .
O4 Co1 O1W 88.11(13) . .
O2 Co1 O1W 87.69(11) 2 .
O2W Co1 O1W 84.04(13) . .
O1 Co1 O5 89.68(11) 2 1_455
O4 Co1 O5 94.51(12) . 1_455
O2 Co1 O5 168.06(12) 2 1_455
O2W Co1 O5 82.21(12) . 1_455
O1W Co1 O5 97.57(12) . 1_455
O1 C1 N1 117.3(3) . .
O1 C1 C2 127.5(3) . .
N1 C1 C2 115.2(4) . .
C3 C2 C1 119.6(4) . .
C3 C2 C6 118.0(4) . .
C1 C2 C6 122.4(4) . .
C2 C3 C4 122.4(4) . .
C2 C3 H3 118.8 . .
C4 C3 H3 118.8 . .
C5 C4 C3 117.4(4) . .
C5 C4 H4 121.3 . .
C3 C4 H4 121.3 . .
N1 C5 C4 122.0(4) . .
N1 C5 H5 119.0 . .
C4 C5 H5 119.0 . .
O3 C6 O2 123.0(3) . .
O3 C6 C2 116.7(4) . .
O2 C6 C2 120.3(4) . .
N1 C7 C8 112.5(4) . .
N1 C7 H7A 109.1 . .
C8 C7 H7A 109.1 . .
N1 C7 H7B 109.1 . .
C8 C7 H7B 109.1 . .
H7A C7 H7B 107.8 . .
C13 C8 C9 118.0(4) . .
C13 C8 C7 121.3(4) . .
C9 C8 C7 120.6(4) . .
C10 C9 C8 120.7(4) . .
C10 C9 H9 119.6 . .
C8 C9 H9 119.6 . .
C11 C10 C9 120.9(4) . .
C11 C10 H10 119.5 . .
C9 C10 H10 119.5 . .
C12 C11 C10 119.0(4) . .
C12 C11 C14 121.1(4) . .
C10 C11 C14 119.9(4) . .
C11 C12 C13 120.3(4) . .
C11 C12 H12 119.9 . .
C13 C12 H12 119.9 . .
C8 C13 C12 121.0(4) . .
C8 C13 H13 119.5 . .
C12 C13 H13 119.5 . .
O4 C14 O5 124.5(4) . .
O4 C14 C11 116.7(3) . .
O5 C14 C11 118.8(4) . .
C5 N1 C1 123.4(3) . .
C5 N1 C7 117.8(3) . .
C1 N1 C7 118.8(3) . .
C1 O1 Co1 129.9(2) . 2
C6 O2 Co1 134.1(2) . 2
C14 O4 Co1 131.5(3) . .
C14 O5 Co1 125.7(3) . 1_655
Co1 O1W H1A 97(3) . .
Co1 O1W H1B 111(3) . .
H1A O1W H1B 109(4) . .
Co1 O2W H2A 116(4) . .
Co1 O2W H2B 121(4) . .
H2A O2W H2B 109(5) . .

loop_
_geom_bond_atom_site_label_1
_geom_bond_atom_site_label_2
_geom_bond_distance
_geom_bond_site_symmetry_2
Co1 O1 2.063(3) 2
Co1 O4 2.072(3) .
Co1 O2 2.080(3) 2
Co1 O2W 2.109(4) .
Co1 O1W 2.116(3) .
Co1 O5 2.123(3) 1_455
C1 O1 1.248(5) .
C1 N1 1.391(5) .
C1 C2 1.443(5) .
C2 C3 1.360(6) .
C2 C6 1.512(5) .
C3 C4 1.404(6) .
C3 H3 0.9300 .
C4 C5 1.349(6) .
C4 H4 0.9300 .
C5 N1 1.345(6) .
C5 H5 0.9300 .
C6 O3 1.255(5) .
C6 O2 1.260(5) .
C7 N1 1.485(5) .
C7 C8 1.500(6) .
C7 H7A 0.9700 .
C7 H7B 0.9700 .
C8 C13 1.382(6) .
C8 C9 1.386(6) .
C9 C10 1.380(6) .
C9 H9 0.9300 .
C10 C11 1.378(6) .
C10 H10 0.9300 .
C11 C12 1.371(6) .
C11 C14 1.497(6) .
C12 C13 1.393(7) .
C12 H12 0.9300 .
C13 H13 0.9300 .
C14 O4 1.255(5) .
C14 O5 1.271(4) .
O1 Co1 2.063(3) 2
O2 Co1 2.080(3) 2
O5 Co1 2.123(3) 1_655
O1W H1A 0.899(10) .
O1W H1B 0.900(10) .
O2W H2A 0.898(10) .
O2W H2B 0.896(10) .

loop_
_geom_hbond_atom_site_label_D
_geom_hbond_atom_site_label_H
_geom_hbond_atom_site_label_A
_geom_hbond_distance_DH
_geom_hbond_distance_HA
_geom_hbond_distance_DA
_geom_hbond_angle_DHA
_geom_hbond_site_symmetry_A
O1W H1A O5 0.899(10) 1.88(2) 2.728(5) 156(5) .
O1W H1A O2W 0.899(10) 2.43(4) 3.003(4) 122(4) 1_655
O1W H1B O3 0.900(10) 1.982(18) 2.841(5) 159(4) 1_554
O2W H2A O2 0.898(10) 1.90(3) 2.717(4) 151(5) 2_455
O2W H2B O3 0.896(10) 1.92(3) 2.718(4) 148(5) 1_554

loop_
_geom_torsion_atom_site_label_1
_geom_torsion_atom_site_label_2
_geom_torsion_atom_site_label_3
_geom_torsion_atom_site_label_4
_geom_torsion
_geom_torsion_site_symmetry_1
_geom_torsion_site_symmetry_4
O1 C1 C2 C3 178.8(5) . .
N1 C1 C2 C3 -1.4(6) . .
O1 C1 C2 C6 -3.9(7) . .
N1 C1 C2 C6 175.9(4) . .
C1 C2 C3 C4 0.5(8) . .
C6 C2 C3 C4 -176.9(5) . .
C2 C3 C4 C5 0.8(8) . .
C3 C4 C5 N1 -1.1(8) . .
C3 C2 C6 O3 -1.4(7) . .
C1 C2 C6 O3 -178.7(4) . .
C3 C2 C6 O2 177.8(5) . .
C1 C2 C6 O2 0.5(7) . .
N1 C7 C8 C13 118.6(4) . .
N1 C7 C8 C9 -64.7(6) . .
C13 C8 C9 C10 1.5(7) . .
C7 C8 C9 C10 -175.3(4) . .
C8 C9 C10 C11 1.8(8) . .
C9 C10 C11 C12 -3.1(7) . .
C9 C10 C11 C14 176.1(4) . .
C10 C11 C12 C13 1.2(7) . .
C14 C11 C12 C13 -178.0(4) . .
C9 C8 C13 C12 -3.4(7) . .
C7 C8 C13 C12 173.4(5) . .
C11 C12 C13 C8 2.1(8) . .
C12 C11 C14 O4 -160.5(4) . .
C10 C11 C14 O4 20.3(6) . .
C12 C11 C14 O5 19.4(7) . .
C10 C11 C14 O5 -159.8(4) . .
C4 C5 N1 C1 0.2(8) . .
C4 C5 N1 C7 178.9(5) . .
O1 C1 N1 C5 -179.1(4) . .
C2 C1 N1 C5 1.1(7) . .
O1 C1 N1 C7 2.2(6) . .
C2 C1 N1 C7 -177.6(4) . .
C8 C7 N1 C5 -81.4(5) . .
C8 C7 N1 C1 97.4(5) . .
N1 C1 O1 Co1 -176.8(3) . 2
C2 C1 O1 Co1 3.0(7) . 2
O3 C6 O2 Co1 -177.2(3) . 2
C2 C6 O2 Co1 3.7(7) . 2
O5 C14 O4 Co1 -11.4(7) . .
C11 C14 O4 Co1 168.4(3) . .
O1 Co1 O4 C14 151.7(4) 2 .
O2 Co1 O4 C14 66.3(4) 2 .
O2W Co1 O4 C14 -50.4(9) . .
O1W Co1 O4 C14 -21.2(4) . .
O5 Co1 O4 C14 -118.7(4) 1_455 .
O4 C14 O5 Co1 -96.9(5) . 1_655
C11 C14 O5 Co1 83.3(4) . 1_655
